data_7050366
loop_
_publ_author_name
'Jay Kochi'
'Milya G. Davlieva'
'Sergey V. Lindeman'

_publ_section_title
;
Structural Effects of Carbon-Monoxide Coordination
to Carbon Centers. p and s Bindings in Aliphatic Acyl versus Aromatic
Aroyl Cations
;
_journal_name_full 'New J.Chem.(Nouv.J.Chim.)'
_journal_year 2004
_chemical_compound_source 'chemical synthesis'
_chemical_formula_moiety 'C7 H4 F O, F6 Sb'
_chemical_formula_structural '(C7 H4 F O)^+^, (F6 Sb)^-^'
_chemical_formula_sum 'C7 H4 F7 O Sb'
_chemical_formula_weight 358.85
_chemical_name_common
;
4'-Fluorophenyloxocarbonium hexafluoroantimonate
;
_chemical_name_systematic
;
4'-Fluorophenyloxocarbonium hexafluoroantimonate
;
_space_group_IT_number 14
_symmetry_cell_setting monoclinic
_symmetry_space_group_name_Hall '-P 2yn'
_symmetry_space_group_name_H-M 'P 1 21/n 1'
_atom_sites_solution_hydrogens geom
_atom_sites_solution_primary direct
_atom_sites_solution_secondary difmap
_cell_angle_alpha 90.00
_cell_angle_beta 92.252(2)
_cell_angle_gamma 90.00
_cell_formula_units_Z 8
_cell_length_a 12.5856(15)
_cell_length_b 12.3958(15)
_cell_length_c 13.0791(15)
_cell_measurement_reflns_used 3906
_cell_measurement_temperature 123(2)
_cell_measurement_theta_max 30
_cell_measurement_theta_min 2
_cell_volume 2038.9(4)
_diffrn_ambient_temperature 123(2)
_diffrn_measurement_device 'Siemens SMART'
_diffrn_measurement_method
;
\w-scan, frame range 0.3 deg, hemisphere
;
_diffrn_radiation_monochromator graphite
_diffrn_radiation_source 'fine-focus sealed tube'
_diffrn_radiation_type MoK\a
_diffrn_radiation_wavelength 0.71073
_diffrn_reflns_av_R_equivalents 0.0461
_diffrn_reflns_av_sigmaI/netI 0.0516
_diffrn_reflns_limit_h_max 18
_diffrn_reflns_limit_h_min -18
_diffrn_reflns_limit_k_max 18
_diffrn_reflns_limit_k_min 0
_diffrn_reflns_limit_l_max 19
_diffrn_reflns_limit_l_min 0
_diffrn_reflns_number 22251
_diffrn_reflns_theta_max 31.84
_diffrn_reflns_theta_min 2.20
_diffrn_standards_decay_% 0
_diffrn_standards_interval_count 0
_diffrn_standards_interval_time 0
_diffrn_standards_number 0
_exptl_absorpt_coefficient_mu 2.784
_exptl_absorpt_correction_T_max 0.757
_exptl_absorpt_correction_T_min 0.600
_exptl_absorpt_correction_type multi-scan
_exptl_absorpt_process_details 'Semi-empirical (SADABS procedure)'
_exptl_crystal_colour colorless
_exptl_crystal_density_diffrn 2.338
_exptl_crystal_density_meas ?
_exptl_crystal_density_method none
_exptl_crystal_description prism
_exptl_crystal_F_000 1344
_exptl_crystal_size_max 0.2
_exptl_crystal_size_mid 0.15
_exptl_crystal_size_min 0.1
_refine_ls_extinction_coef ?
_refine_ls_extinction_method none
_refine_ls_goodness_of_fit_ref 1.005
_refine_ls_hydrogen_treatment mixed
_refine_ls_matrix_type full
_refine_ls_number_parameters 297
_refine_ls_number_reflns 6566
_refine_ls_number_restraints 0
_refine_ls_restrained_S_all 1.005
_refine_ls_R_factor_all 0.0813
_refine_ls_R_factor_gt 0.0437
_refine_ls_shift/su_max 0.004
_refine_ls_shift/su_mean 0.001
_refine_ls_structure_factor_coef Fsqd
_refine_ls_weighting_details 'calc w=1/[\s^2^(Fo^2^)+(0.0434P)^2^+1.0892P] where P=(Fo^2^+2Fc^2^)/3'
_refine_ls_weighting_scheme calc
_refine_ls_wR_factor_gt 0.0914
_refine_ls_wR_factor_ref 0.1056
_reflns_number_gt 4157
_reflns_number_total 6591
_reflns_threshold_expression >2sigma(I)
_cod_original_sg_symbol_H-M 'P 21/n'
_cod_database_code 7050366

loop_
_symmetry_equiv_pos_as_xyz
'x, y, z'
'-x+1/2, y+1/2, -z+1/2'
'-x, -y, -z'
'x-1/2, -y-1/2, z-1/2'

loop_
_atom_site_label
_atom_site_type_symbol
_atom_site_fract_x
_atom_site_fract_y
_atom_site_fract_z
_atom_site_U_iso_or_equiv
_atom_site_adp_type
_atom_site_occupancy
_atom_site_symmetry_multiplicity
_atom_site_calc_flag
_atom_site_refinement_flags
_atom_site_disorder_assembly
_atom_site_disorder_group
Sb1 Sb 0.27393(2) -0.00575(2) 0.019693(19) 0.02744(8) Uani 1 1 d . . .
F11 F 0.1510(3) 0.0714(3) -0.0116(3) 0.0838(12) Uani 1 1 d . . .
F12 F 0.3550(3) 0.0975(3) -0.0457(3) 0.0703(10) Uani 1 1 d . . .
F13 F 0.2571(3) -0.0808(3) -0.1032(2) 0.0755(11) Uani 1 1 d . . .
F14 F 0.3955(3) -0.0849(3) 0.0515(3) 0.0771(11) Uani 1 1 d . . .
F15 F 0.1924(3) -0.1081(2) 0.0852(2) 0.0583(8) Uani 1 1 d . . .
F16 F 0.2949(3) 0.0705(3) 0.1400(2) 0.0804(12) Uani 1 1 d . . .
Sb2 Sb 0.23194(2) 0.49406(2) 0.03897(2) 0.03037(8) Uani 1 1 d . . .
F21 F 0.2398(3) 0.3458(2) 0.0226(3) 0.0823(12) Uani 1 1 d . . .
F22 F 0.3018(3) 0.4761(3) 0.1662(2) 0.0677(10) Uani 1 1 d . . .
F23 F 0.3629(3) 0.5120(3) -0.0174(3) 0.0822(12) Uani 1 1 d . . .
F24 F 0.1023(3) 0.4811(3) 0.1021(4) 0.0970(15) Uani 1 1 d . . .
F25 F 0.1636(4) 0.5099(3) -0.0882(3) 0.0787(12) Uani 1 1 d . . .
F26 F 0.2237(3) 0.6422(2) 0.0593(3) 0.0699(10) Uani 1 1 d . . .
O1 O 0.0389(3) 0.4867(2) 0.7213(2) 0.0409(7) Uani 1 1 d . . .
F1 F 0.0089(3) 1.00444(19) 0.8011(3) 0.0598(9) Uani 1 1 d . . .
C1 C 0.0270(3) 0.6861(3) 0.7513(3) 0.0254(8) Uani 1 1 d . . .
C2 C 0.0231(3) 0.7556(3) 0.6668(3) 0.0328(9) Uani 1 1 d . . .
H2 H 0.0251 0.7282 0.5990 0.026(11) Uiso 1 1 calc R . .
C3 C 0.0164(4) 0.8642(3) 0.6846(4) 0.0380(10) Uani 1 1 d . . .
H3 H 0.0127 0.9143 0.6296 0.035(12) Uiso 1 1 calc R . .
C4 C 0.0152(3) 0.8991(3) 0.7852(4) 0.0365(10) Uani 1 1 d . . .
C5 C 0.0193(3) 0.8319(4) 0.8678(3) 0.0372(10) Uani 1 1 d . . .
H5 H 0.0174 0.8601 0.9352 0.059(15) Uiso 1 1 calc R . .
C6 C 0.0264(3) 0.7228(3) 0.8516(3) 0.0320(9) Uani 1 1 d . . .
H6 H 0.0309 0.6737 0.9074 0.030(11) Uiso 1 1 calc R . .
C7 C 0.0341(3) 0.5753(3) 0.7338(3) 0.0308(9) Uani 1 1 d . . .
O2 O 0.2212(3) 0.2549(3) 0.2486(3) 0.0487(9) Uani 1 1 d . . .
F2 F 0.7366(2) 0.2759(3) 0.2325(3) 0.0742(11) Uani 1 1 d . . .
C11 C 0.4195(3) 0.2573(3) 0.2439(3) 0.0254(8) Uani 1 1 d . . .
C12 C 0.4803(3) 0.2479(3) 0.3346(3) 0.0313(9) Uani 1 1 d . . .
H12 H 0.4474 0.2378 0.3980 0.025(11) Uiso 1 1 calc R . .
C13 C 0.5887(4) 0.2534(3) 0.3303(4) 0.0399(11) Uani 1 1 d . . .
H13 H 0.6330 0.2472 0.3906 0.039(13) Uiso 1 1 calc R . .
C14 C 0.6316(3) 0.2682(4) 0.2362(4) 0.0423(12) Uani 1 1 d . . .
C15 C 0.5724(4) 0.2749(4) 0.1453(4) 0.0413(11) Uani 1 1 d . . .
H15 H 0.6061 0.2830 0.0820 0.052(15) Uiso 1 1 calc R . .
C16 C 0.4650(3) 0.2698(3) 0.1486(3) 0.0339(9) Uani 1 1 d . . .
H16 H 0.4216 0.2746 0.0877 0.036(12) Uiso 1 1 calc R . .
C17 C 0.3095(4) 0.2553(3) 0.2473(3) 0.0329(9) Uani 1 1 d . . .
